data_7046954
loop_
_publ_author_name
'Chung, Lai-Hon'
'Ng, Sze-Wing'
'Yeung, Chi-Fung'
'Shek, Hau-Lam'
'Tse, Sheung-Ying'
'Lo, Hoi-Shing'
'Chan, Siu-Chung'
'Tse, Man-Kit'
'Yiu, Shek-Man'
'Wong, Chun-Yuen'

_publ_section_title
;
 Ruthenium-indolizinone complexes as a new class of metalated heterocyclic
 compounds: insight into unconventional alkyne activation pathways,
 revelation of unexpected electronic properties and exploration of
 medicinal application.
;
_journal_issue 37
_journal_name_full 'Dalton transactions (Cambridge, England : 2003)'
_journal_page_first 12838
_journal_page_last 12842
_journal_paper_doi 10.1039/c8dt02408a
_journal_volume 47
_journal_year 2018
_chemical_formula_moiety 'C24 H25 N3 O Ru S3, 2(Cl O4)'
_chemical_formula_sum 'C24 H25 Cl2 N3 O9 Ru S3'
_chemical_formula_weight 767.62
_space_group_crystal_system triclinic
_space_group_IT_number 2
_space_group_name_Hall '-P 1'
_space_group_name_H-M_alt 'P -1'
_symmetry_space_group_name_Hall '-P 1'
_symmetry_space_group_name_H-M 'P -1'
_atom_sites_solution_hydrogens geom
_atom_sites_solution_primary dual
_audit_creation_date 2017-10-13
_audit_creation_method
;
Olex2 1.2
(compiled 2017.08.10 svn.r3458 for OlexSys, GUI svn.r5375)
;
_audit_update_record
;
2018-03-26 deposited with the CCDC.
2018-07-05 downloaded from the CCDC.
;
_cell_angle_alpha 76.549(4)
_cell_angle_beta 78.742(4)
_cell_angle_gamma 65.660(5)
_cell_formula_units_Z 4
_cell_length_a 12.9174(7)
_cell_length_b 13.5973(8)
_cell_length_c 21.5012(10)
_cell_measurement_reflns_used 7325
_cell_measurement_temperature 173(2)
_cell_measurement_theta_max 29.0730
_cell_measurement_theta_min 3.0251
_cell_volume 3325.3(3)
_computing_molecular_graphics 'Olex2 (Dolomanov et al., 2009)'
_computing_publication_material 'Olex2 (Dolomanov et al., 2009)'
_computing_structure_refinement 'ShelXL (Sheldrick, 2015)'
_computing_structure_solution 'ShelXT (Sheldrick, 2015)'
_diffrn_ambient_temperature 173(2)
_diffrn_detector_area_resol_mean 16.1270
_diffrn_measured_fraction_theta_full 0.997
_diffrn_measured_fraction_theta_max 0.854
_diffrn_measurement_device_type 'Xcalibur, Sapphire3, Gemini ultra'
_diffrn_measurement_method '\w scans'
_diffrn_radiation_monochromator graphite
_diffrn_radiation_type MoK\a
_diffrn_radiation_wavelength 0.71073
_diffrn_reflns_av_R_equivalents 0.0316
_diffrn_reflns_av_unetI/netI 0.0512
_diffrn_reflns_Laue_measured_fraction_full 0.997
_diffrn_reflns_Laue_measured_fraction_max 0.854
_diffrn_reflns_limit_h_max 17
_diffrn_reflns_limit_h_min -16
_diffrn_reflns_limit_k_max 17
_diffrn_reflns_limit_k_min -18
_diffrn_reflns_limit_l_max 27
_diffrn_reflns_limit_l_min -27
_diffrn_reflns_number 31577
_diffrn_reflns_point_group_measured_fraction_full 0.997
_diffrn_reflns_point_group_measured_fraction_max 0.854
_diffrn_reflns_theta_full 25.242
_diffrn_reflns_theta_max 29.137
_diffrn_reflns_theta_min 3.031
_diffrn_source 'Enhance (Mo) X-ray Source'
_exptl_absorpt_coefficient_mu 0.870
_exptl_absorpt_correction_T_max 1.00000
_exptl_absorpt_correction_T_min 0.97792
_exptl_absorpt_correction_type multi-scan
_exptl_absorpt_process_details
;
CrysAlisPro, Agilent Technologies,
Version 1.171.35.21 (release 20-01-2012 CrysAlis171 .NET)
(compiled Jan 23 2012,18:06:46)
Empirical absorption correction using spherical harmonics,
 implemented in SCALE3 ABSPACK scaling algorithm.
;
_exptl_crystal_colour violet
_exptl_crystal_colour_primary violet
_exptl_crystal_density_diffrn 1.533
_exptl_crystal_description block
_exptl_crystal_F_000 1552
_exptl_crystal_size_max 0.31
_exptl_crystal_size_mid 0.28
_exptl_crystal_size_min 0.08
_refine_diff_density_max 0.920
_refine_diff_density_min -0.708
_refine_diff_density_rms 0.088
_refine_ls_extinction_method none
_refine_ls_goodness_of_fit_ref 1.016
_refine_ls_hydrogen_treatment constr
_refine_ls_matrix_type full
_refine_ls_number_parameters 757
_refine_ls_number_reflns 15321
_refine_ls_number_restraints 0
_refine_ls_restrained_S_all 1.016
_refine_ls_R_factor_all 0.0690
_refine_ls_R_factor_gt 0.0449
_refine_ls_shift/su_max 0.001
_refine_ls_shift/su_mean 0.000
_refine_ls_structure_factor_coef Fsqd
_refine_ls_weighting_details 'w=1/[\s^2^(Fo^2^)+(0.0417P)^2^+4.5505P] where P=(Fo^2^+2Fc^2^)/3'
_refine_ls_weighting_scheme calc
_refine_ls_wR_factor_gt 0.0994
_refine_ls_wR_factor_ref 0.1127
_reflns_Friedel_coverage 0.000
_reflns_number_gt 11232
_reflns_number_total 15321
_reflns_threshold_expression 'I > 2\s(I)'
_cod_data_source_file c8dt02408a2.cif
_cod_data_source_block complex_1a
_cod_depositor_comments 'Adding full bibliography for 7046952--7046956.cif.'
_cod_original_cell_volume 3325.4(3)
_cod_database_code 7046954
_shelx_shelxl_version_number 2014/7
_shelx_space_group_comment
;
The symmetry employed for this shelxl refinement is uniquely defined
by the following loop, which should always be used as a source of
symmetry information in preference to the above space-group names.
They are only intended as comments.
;
_shelx_estimated_absorpt_t_max 0.934
_shelx_estimated_absorpt_t_min 0.774
_olex2_refinement_description
;
1. Fixed Uiso
 At 1.2 times of:
  All C(H) groups, All C(H,H) groups
2.a Secondary CH2 refined with riding coordinates:
 C19(H19A,H19B), C20(H20A,H20B), C21(H21A,H21B), C22(H22A,H22B), C23(H23A,
 H23B), C24(H24A,H24B), C43(H43A,H43B), C44(H44A,H44B), C45(H45A,H45B),
 C46(H46A,H46B), C47(H47A,H47B), C48(H48A,H48B)
2.b Aromatic/amide H refined with riding coordinates:
 C4(H4), C5(H5), C6(H6), C7(H7), C8(H8), C9(H9), C10(H10), C11(H11), C12(H12),
 C15(H15), C16(H16), C17(H17), C18(H18), C28(H28), C29(H29), C30(H30), C31(H31),
  C32(H32), C33(H33), C34(H34), C35(H35), C36(H36), C39(H39), C40(H40),
 C41(H41), C42(H42)
;
_olex2_submission_special_instructions 'No special instructions were received'

loop_
_space_group_symop_operation_xyz
'x, y, z'
'-x, -y, -z'

loop_
_atom_site_label
_atom_site_type_symbol
_atom_site_fract_x
_atom_site_fract_y
_atom_site_fract_z
_atom_site_U_iso_or_equiv
_atom_site_adp_type
_atom_site_occupancy
_atom_site_site_symmetry_order
_atom_site_calc_flag
_atom_site_refinement_flags_posn
Ru1 Ru 0.67851(2) 0.83748(2) 0.14233(2) 0.03164(8) Uani 1 1 d .
S1 S 0.53402(8) 0.85759(8) 0.23231(4) 0.0381(2) Uani 1 1 d .
S2 S 0.69911(8) 0.98724(9) 0.16131(5) 0.0420(2) Uani 1 1 d .
S3 S 0.53554(7) 0.95695(7) 0.08038(4) 0.03139(19) Uani 1 1 d .
O1 O 0.7056(2) 0.7918(2) -0.01562(13) 0.0438(7) Uani 1 1 d .
N1 N 0.9517(3) 0.8289(3) -0.01307(15) 0.0377(7) Uani 1 1 d .
N2 N 0.6701(3) 0.6917(3) 0.13257(14) 0.0357(7) Uani 1 1 d .
N3 N 0.8105(3) 0.7195(3) 0.19390(14) 0.0403(8) Uani 1 1 d .
C1 C 0.7958(3) 0.8297(3) 0.06183(16) 0.0332(8) Uani 1 1 d .
C2 C 0.7826(3) 0.8074(3) -0.00068(17) 0.0349(8) Uani 1 1 d .
C3 C 0.8864(3) 0.8089(3) -0.04626(18) 0.0359(8) Uani 1 1 d .
C4 C 0.8952(3) 0.8408(3) 0.05210(18) 0.0394(9) Uani 1 1 d .
H4 H 0.9263 0.8550 0.0840 0.047 Uiso 1 1 calc R
C5 C 0.9182(3) 0.7971(3) -0.10892(19) 0.0430(9) Uani 1 1 d .
H5 H 0.8718 0.7830 -0.1323 0.052 Uiso 1 1 calc R
C6 C 1.0212(4) 0.8062(4) -0.1381(2) 0.0500(11) Uani 1 1 d .
H6 H 1.0462 0.7984 -0.1819 0.060 Uiso 1 1 calc R
C7 C 1.0857(4) 0.8265(4) -0.1030(2) 0.0581(12) Uani 1 1 d .
H7 H 1.1558 0.8327 -0.1227 0.070 Uiso 1 1 calc R
C8 C 1.0501(3) 0.8379(4) -0.0396(2) 0.0508(11) Uani 1 1 d .
H8 H 1.0949 0.8520 -0.0153 0.061 Uiso 1 1 calc R
C9 C 0.5961(3) 0.6829(3) 0.10033(18) 0.0414(9) Uani 1 1 d .
H9 H 0.5422 0.7478 0.0791 0.050 Uiso 1 1 calc R
C10 C 0.5953(4) 0.5837(4) 0.0968(2) 0.0503(11) Uani 1 1 d .
H10 H 0.5414 0.5805 0.0737 0.060 Uiso 1 1 calc R
C11 C 0.6737(4) 0.4882(4) 0.1273(2) 0.0609(13) Uani 1 1 d .
H11 H 0.6752 0.4186 0.1252 0.073 Uiso 1 1 calc R
C12 C 0.7490(4) 0.4970(4) 0.1605(2) 0.0527(11) Uani 1 1 d .
H12 H 0.8034 0.4328 0.1820 0.063 Uiso 1 1 calc R
C13 C 0.7465(3) 0.5977(3) 0.16314(18) 0.0402(9) Uani 1 1 d .
C14 C 0.8247(3) 0.6142(3) 0.19761(18) 0.0414(9) Uani 1 1 d .
C15 C 0.9096(4) 0.5281(4) 0.2302(2) 0.0550(12) Uani 1 1 d .
H15 H 0.9174 0.4547 0.2327 0.066 Uiso 1 1 calc R
C16 C 0.9824(4) 0.5501(4) 0.2589(2) 0.0615(14) Uani 1 1 d .
H16 H 1.0407 0.4920 0.2816 0.074 Uiso 1 1 calc R
C17 C 0.9698(4) 0.6562(4) 0.2545(2) 0.0575(13) Uani 1 1 d .
H17 H 1.0197 0.6726 0.2737 0.069 Uiso 1 1 calc R
C18 C 0.8833(3) 0.7398(4) 0.22157(19) 0.0487(11) Uani 1 1 d .
H18 H 0.8752 0.8135 0.2184 0.058 Uiso 1 1 calc R
C19 C 0.5236(3) 0.9806(4) 0.25863(19) 0.0465(10) Uani 1 1 d .
H19A H 0.4639 1.0456 0.2369 0.056 Uiso 1 1 calc R
H19B H 0.5001 0.9748 0.3056 0.056 Uiso 1 1 calc R
C20 C 0.6343(4) 0.9962(4) 0.2439(2) 0.0531(11) Uani 1 1 d .
H20A H 0.6887 0.9400 0.2732 0.064 Uiso 1 1 calc R
H20B H 0.6211 1.0689 0.2529 0.064 Uiso 1 1 calc R
C21 C 0.5942(4) 1.1092(3) 0.1177(2) 0.0473(10) Uani 1 1 d .
H21A H 0.5238 1.1381 0.1472 0.057 Uiso 1 1 calc R
H21B H 0.6259 1.1667 0.1026 0.057 Uiso 1 1 calc R
C22 C 0.5648(3) 1.0819(3) 0.06035(19) 0.0417(9) Uani 1 1 d .
H22A H 0.6292 1.0731 0.0257 0.050 Uiso 1 1 calc R
H22B H 0.4968 1.1438 0.0438 0.050 Uiso 1 1 calc R
C23 C 0.4026(3) 0.9996(3) 0.13453(17) 0.0342(8) Uani 1 1 d .
H23A H 0.3921 1.0674 0.1491 0.041 Uiso 1 1 calc R
H23B H 0.3371 1.0159 0.1111 0.041 Uiso 1 1 calc R
C24 C 0.4048(3) 0.9112(3) 0.19237(17) 0.0361(8) Uani 1 1 d .
H24A H 0.3974 0.8500 0.1785 0.043 Uiso 1 1 calc R
H24B H 0.3377 0.9411 0.2238 0.043 Uiso 1 1 calc R
Ru2 Ru 0.26659(2) 0.63883(2) 0.37987(2) 0.02599(7) Uani 1 1 d .
S4 S 0.24260(8) 0.50210(7) 0.33975(4) 0.0328(2) Uani 1 1 d .
S5 S 0.37699(8) 0.66379(8) 0.28487(5) 0.0400(2) Uani 1 1 d .
S6 S 0.42982(7) 0.50496(7) 0.41954(4) 0.02872(18) Uani 1 1 d .
O2 O 0.3227(2) 0.6778(2) 0.52535(14) 0.0472(7) Uani 1 1 d .
N4 N 0.3062(3) 0.9171(3) 0.42295(18) 0.0451(8) Uani 1 1 d .
N5 N 0.1558(2) 0.6198(2) 0.46204(13) 0.0261(6) Uani 1 1 d .
N6 N 0.1112(2) 0.7601(2) 0.35402(14) 0.0326(7) Uani 1 1 d .
C25 C 0.2918(3) 0.7574(3) 0.41266(18) 0.0314(8) Uani 1 1 d .
C26 C 0.3139(3) 0.7506(3) 0.4792(2) 0.0372(8) Uani 1 1 d .
C27 C 0.3222(3) 0.8575(3) 0.4821(2) 0.0428(9) Uani 1 1 d .
C28 C 0.2874(3) 0.8566(3) 0.3824(2) 0.0401(9) Uani 1 1 d .
H28 H 0.2734 0.8843 0.3387 0.048 Uiso 1 1 calc R
C29 C 0.3421(4) 0.8965(4) 0.5293(3) 0.0556(12) Uani 1 1 d .
H29 H 0.3530 0.8543 0.5712 0.067 Uiso 1 1 calc R
C30 C 0.3463(4) 1.0003(4) 0.5146(3) 0.0694(16) Uani 1 1 d .
H30 H 0.3610 1.0295 0.5464 0.083 Uiso 1 1 calc R
C31 C 0.3292(4) 1.0597(4) 0.4544(4) 0.0743(18) Uani 1 1 d .
H31 H 0.3314 1.1307 0.4446 0.089 Uiso 1 1 calc R
C32 C 0.3087(4) 1.0179(3) 0.4076(3) 0.0621(14) Uani 1 1 d .
H32 H 0.2967 1.0592 0.3656 0.074 Uiso 1 1 calc R
C33 C 0.1832(3) 0.5471(3) 0.51632(17) 0.0346(8) Uani 1 1 d .
H33 H 0.2614 0.5016 0.5198 0.042 Uiso 1 1 calc R
C34 C 0.1045(3) 0.5350(3) 0.56666(19) 0.0442(10) Uani 1 1 d .
H34 H 0.1279 0.4819 0.6040 0.053 Uiso 1 1 calc R
C35 C -0.0088(4) 0.6005(4) 0.5627(2) 0.0538(12) Uani 1 1 d .
H35 H -0.0652 0.5934 0.5972 0.065 Uiso 1 1 calc R
C36 C -0.0393(3) 0.6769(4) 0.5078(2) 0.0477(11) Uani 1 1 d .
H36 H -0.1173 0.7232 0.5041 0.057 Uiso 1 1 calc R
C37 C 0.0433(3) 0.6858(3) 0.45830(17) 0.0317(8) Uani 1 1 d .
C38 C 0.0197(3) 0.7657(3) 0.39805(17) 0.0319(8) Uani 1 1 d .
C39 C -0.0885(3) 0.8453(3) 0.3879(2) 0.0444(10) Uani 1 1 d .
H39 H -0.1519 0.8475 0.4194 0.053 Uiso 1 1 calc R
C40 C -0.1030(3) 0.9210(3) 0.3319(2) 0.0490(11) Uani 1 1 d .
H40 H -0.1762 0.9761 0.3244 0.059 Uiso 1 1 calc R
C41 C -0.0106(4) 0.9156(3) 0.2875(2) 0.0531(12) Uani 1 1 d .
H41 H -0.0189 0.9673 0.2486 0.064 Uiso 1 1 calc R
C42 C 0.0950(3) 0.8346(3) 0.29922(19) 0.0438(10) Uani 1 1 d .
H42 H 0.1586 0.8311 0.2676 0.053 Uiso 1 1 calc R
C43 C 0.3240(4) 0.4967(4) 0.2611(2) 0.0570(12) Uani 1 1 d .
H43A H 0.3998 0.4360 0.2650 0.068 Uiso 1 1 calc R
H43B H 0.2841 0.4803 0.2324 0.068 Uiso 1 1 calc R
C44 C 0.3405(5) 0.5991(4) 0.23159(19) 0.0625(14) Uani 1 1 d .
H44A H 0.2693 0.6521 0.2134 0.075 Uiso 1 1 calc R
H44B H 0.4019 0.5836 0.1953 0.075 Uiso 1 1 calc R
C45 C 0.5243(3) 0.5690(4) 0.2968(2) 0.0663(15) Uani 1 1 d .
H45A H 0.5426 0.5043 0.2768 0.080 Uiso 1 1 calc R
H45B H 0.5769 0.6056 0.2743 0.080 Uiso 1 1 calc R
C46 C 0.5449(3) 0.5319(4) 0.3646(2) 0.0510(11) Uani 1 1 d .
H46A H 0.5602 0.5882 0.3791 0.061 Uiso 1 1 calc R
H46B H 0.6149 0.4640 0.3679 0.061 Uiso 1 1 calc R
C47 C 0.4422(3) 0.3777(3) 0.39826(19) 0.0376(9) Uani 1 1 d .
H47A H 0.4964 0.3642 0.3587 0.045 Uiso 1 1 calc R
H47B H 0.4750 0.3164 0.4332 0.045 Uiso 1 1 calc R
C48 C 0.3322(4) 0.3774(3) 0.3873(2) 0.0448(10) Uani 1 1 d .
H48A H 0.2886 0.3648 0.4296 0.054 Uiso 1 1 calc R
H48B H 0.3491 0.3151 0.3654 0.054 Uiso 1 1 calc R
Cl1 Cl 0.79817(9) 0.14153(9) 0.89884(5) 0.0517(3) Uani 1 1 d .
O3 O 0.8263(3) 0.0750(3) 0.85007(19) 0.0820(11) Uani 1 1 d .
O4 O 0.8625(4) 0.2078(4) 0.8833(2) 0.1078(17) Uani 1 1 d .
O5 O 0.6786(3) 0.2070(3) 0.90230(19) 0.0746(10) Uani 1 1 d .
O6 O 0.8232(4) 0.0718(3) 0.95904(18) 0.0864(12) Uani 1 1 d .
Cl2 Cl 0.31081(11) 0.76150(8) 0.73390(6) 0.0602(3) Uani 1 1 d .
O7 O 0.2187(4) 0.8398(3) 0.7605(3) 0.1124(17) Uani 1 1 d .
O8 O 0.2789(6) 0.6842(4) 0.7181(3) 0.144(2) Uani 1 1 d .
O9 O 0.3580(5) 0.8165(4) 0.6787(2) 0.127(2) Uani 1 1 d .
O10 O 0.3909(5) 0.7047(5) 0.7741(4) 0.187(4) Uani 1 1 d .
Cl3 Cl 0.64372(8) 0.75988(7) 0.41436(4) 0.0371(2) Uani 1 1 d .
O11 O 0.7140(3) 0.7394(3) 0.46306(15) 0.0585(9) Uani 1 1 d .
O12 O 0.5665(3) 0.7055(4) 0.44023(19) 0.0823(12) Uani 1 1 d .
O13 O 0.5781(4) 0.8732(3) 0.40089(19) 0.0888(14) Uani 1 1 d .
O14 O 0.7080(3) 0.7182(3) 0.35933(17) 0.0808(11) Uani 1 1 d .
Cl4 Cl 0.78860(14) 0.76392(13) 0.74484(7) 0.0865(5) Uani 1 1 d .
O15 O 0.8947(6) 0.7047(5) 0.7670(4) 0.234(5) Uani 1 1 d .
O16 O 0.7915(4) 0.7345(3) 0.68718(19) 0.0905(13) Uani 1 1 d .
O17 O 0.7694(4) 0.8785(4) 0.7354(3) 0.119(2) Uani 1 1 d .
O18 O 0.7031(8) 0.7555(6) 0.7890(4) 0.227(4) Uani 1 1 d .

loop_
_atom_site_aniso_label
_atom_site_aniso_U_11
_atom_site_aniso_U_22
_atom_site_aniso_U_33
_atom_site_aniso_U_23
_atom_site_aniso_U_13
_atom_site_aniso_U_12
Ru1 0.02362(14) 0.04328(18) 0.02242(14) 0.00197(12) -0.00864(11) -0.00867(12)
S1 0.0294(5) 0.0526(6) 0.0230(4) 0.0042(4) -0.0087(4) -0.0098(4)
S2 0.0336(5) 0.0590(6) 0.0371(5) -0.0093(5) -0.0093(4) -0.0184(4)
S3 0.0271(4) 0.0399(5) 0.0233(4) 0.0047(3) -0.0097(3) -0.0114(4)
O1 0.0359(15) 0.0622(18) 0.0358(15) -0.0062(13) -0.0082(12) -0.0208(13)
N1 0.0305(16) 0.0476(19) 0.0322(17) -0.0046(14) -0.0046(13) -0.0131(14)
N2 0.0286(15) 0.0424(18) 0.0272(16) 0.0023(13) -0.0017(12) -0.0098(13)
N3 0.0271(16) 0.057(2) 0.0255(16) 0.0027(14) -0.0072(13) -0.0081(14)
C1 0.0317(19) 0.044(2) 0.0208(17) -0.0036(15) -0.0091(14) -0.0102(16)
C2 0.0271(18) 0.037(2) 0.0298(19) 0.0003(15) -0.0062(15) -0.0033(15)
C3 0.0303(19) 0.038(2) 0.033(2) -0.0024(16) -0.0060(15) -0.0088(15)
C4 0.0318(19) 0.054(2) 0.032(2) -0.0073(17) -0.0066(16) -0.0142(17)
C5 0.036(2) 0.052(2) 0.038(2) -0.0075(18) -0.0033(17) -0.0134(18)
C6 0.044(2) 0.063(3) 0.036(2) -0.011(2) 0.0040(19) -0.016(2)
C7 0.038(2) 0.085(4) 0.048(3) -0.012(2) 0.011(2) -0.028(2)
C8 0.034(2) 0.079(3) 0.043(2) -0.013(2) 0.0018(18) -0.027(2)
C9 0.035(2) 0.052(2) 0.032(2) 0.0036(17) -0.0066(16) -0.0161(18)
C10 0.049(3) 0.064(3) 0.043(2) -0.006(2) -0.002(2) -0.029(2)
C11 0.066(3) 0.049(3) 0.067(3) -0.004(2) -0.001(3) -0.027(2)
C12 0.044(2) 0.047(3) 0.053(3) 0.001(2) -0.004(2) -0.011(2)
C13 0.0316(19) 0.045(2) 0.0284(19) 0.0053(16) 0.0018(15) -0.0073(16)
C14 0.031(2) 0.050(2) 0.0263(19) 0.0023(17) -0.0022(15) -0.0042(17)
C15 0.045(2) 0.056(3) 0.040(2) 0.002(2) -0.010(2) 0.001(2)
C16 0.038(2) 0.075(3) 0.039(2) 0.002(2) -0.013(2) 0.009(2)
C17 0.033(2) 0.083(4) 0.040(2) -0.007(2) -0.0177(19) -0.002(2)
C18 0.037(2) 0.068(3) 0.038(2) -0.007(2) -0.0142(18) -0.013(2)
C19 0.040(2) 0.065(3) 0.0261(19) -0.0116(18) -0.0059(17) -0.0090(19)
C20 0.044(2) 0.080(3) 0.036(2) -0.018(2) -0.0085(19) -0.019(2)
C21 0.045(2) 0.045(2) 0.052(3) 0.0003(19) -0.008(2) -0.0201(19)
C22 0.036(2) 0.044(2) 0.042(2) 0.0101(17) -0.0120(17) -0.0171(17)
C23 0.0295(18) 0.038(2) 0.0291(18) 0.0009(15) -0.0076(15) -0.0086(15)
C24 0.0251(17) 0.047(2) 0.0270(18) 0.0033(16) -0.0061(14) -0.0080(15)
Ru2 0.02086(13) 0.02559(14) 0.02606(14) 0.00213(10) -0.00436(10) -0.00623(10)
S4 0.0304(4) 0.0362(5) 0.0301(5) -0.0032(4) -0.0087(4) -0.0101(4)
S5 0.0324(5) 0.0403(5) 0.0347(5) 0.0081(4) 0.0004(4) -0.0109(4)
S6 0.0234(4) 0.0280(4) 0.0312(4) -0.0016(3) -0.0074(3) -0.0063(3)
O2 0.0565(18) 0.0387(16) 0.0458(17) -0.0002(13) -0.0214(14) -0.0145(13)
N4 0.0350(18) 0.0273(17) 0.066(2) -0.0090(16) 0.0005(16) -0.0068(13)
N5 0.0227(14) 0.0272(14) 0.0270(14) -0.0015(11) -0.0046(11) -0.0090(11)
N6 0.0255(15) 0.0294(16) 0.0375(17) 0.0011(13) -0.0083(13) -0.0067(12)
C25 0.0171(15) 0.0309(18) 0.039(2) -0.0058(15) -0.0006(14) -0.0034(13)
C26 0.0312(19) 0.0283(19) 0.048(2) -0.0042(17) -0.0090(17) -0.0065(15)
C27 0.031(2) 0.033(2) 0.062(3) -0.0143(19) -0.0074(19) -0.0055(16)
C28 0.036(2) 0.0282(19) 0.046(2) -0.0007(16) -0.0041(17) -0.0058(15)
C29 0.039(2) 0.043(3) 0.083(4) -0.031(2) -0.014(2) -0.0012(18)
C30 0.041(3) 0.059(3) 0.119(5) -0.056(3) 0.000(3) -0.012(2)
C31 0.057(3) 0.037(3) 0.130(6) -0.039(3) 0.014(3) -0.018(2)
C32 0.052(3) 0.029(2) 0.093(4) -0.012(2) 0.014(3) -0.0137(19)
C33 0.0306(18) 0.0323(19) 0.034(2) -0.0009(15) -0.0055(15) -0.0075(15)
C34 0.044(2) 0.051(2) 0.032(2) 0.0038(18) -0.0033(17) -0.0178(19)
C35 0.037(2) 0.080(3) 0.036(2) -0.001(2) 0.0065(18) -0.023(2)
C36 0.0220(18) 0.068(3) 0.044(2) -0.003(2) -0.0013(17) -0.0130(18)
C37 0.0233(17) 0.037(2) 0.0340(19) -0.0069(15) -0.0037(14) -0.0105(14)
C38 0.0236(17) 0.0340(19) 0.0353(19) -0.0044(15) -0.0068(15) -0.0077(14)
C39 0.0234(18) 0.045(2) 0.053(3) -0.0022(19) -0.0081(17) -0.0034(16)
C40 0.030(2) 0.043(2) 0.062(3) 0.000(2) -0.018(2) -0.0011(17)
C41 0.045(2) 0.043(2) 0.055(3) 0.014(2) -0.021(2) -0.0062(19)
C42 0.036(2) 0.038(2) 0.041(2) 0.0091(17) -0.0072(17) -0.0062(17)
C43 0.057(3) 0.079(3) 0.033(2) -0.022(2) 0.002(2) -0.021(2)
C44 0.082(4) 0.064(3) 0.022(2) 0.005(2) 0.000(2) -0.019(3)
C45 0.028(2) 0.074(3) 0.062(3) 0.017(3) 0.008(2) -0.005(2)
C46 0.0249(19) 0.056(3) 0.066(3) 0.005(2) -0.0074(19) -0.0170(18)
C47 0.040(2) 0.0271(19) 0.039(2) -0.0054(15) -0.0108(17) -0.0035(15)
C48 0.053(2) 0.033(2) 0.048(2) 0.0002(17) -0.016(2) -0.0153(18)
Cl1 0.0497(6) 0.0568(6) 0.0508(6) 0.0115(5) -0.0227(5) -0.0260(5)
O3 0.067(2) 0.109(3) 0.070(3) -0.026(2) -0.002(2) -0.032(2)
O4 0.102(3) 0.110(3) 0.137(4) 0.037(3) -0.054(3) -0.078(3)
O5 0.056(2) 0.079(3) 0.081(3) -0.013(2) -0.0214(19) -0.0123(18)
O6 0.103(3) 0.085(3) 0.062(2) 0.025(2) -0.040(2) -0.034(2)
Cl2 0.0687(7) 0.0299(5) 0.0582(7) -0.0036(5) 0.0176(6) -0.0085(5)
O7 0.080(3) 0.078(3) 0.148(4) -0.041(3) 0.058(3) -0.020(2)
O8 0.240(7) 0.082(3) 0.129(5) -0.022(3) -0.001(5) -0.088(4)
O9 0.194(5) 0.083(3) 0.081(3) -0.034(2) 0.083(3) -0.064(3)
O10 0.142(5) 0.156(5) 0.252(8) 0.128(5) -0.124(5) -0.089(4)
Cl3 0.0374(5) 0.0377(5) 0.0369(5) -0.0009(4) -0.0144(4) -0.0133(4)
O11 0.065(2) 0.063(2) 0.0558(19) 0.0167(15) -0.0386(17) -0.0327(16)
O12 0.067(2) 0.124(3) 0.086(3) -0.032(2) 0.002(2) -0.064(2)
O13 0.132(4) 0.047(2) 0.079(3) -0.0014(18) -0.065(3) -0.008(2)
O14 0.064(2) 0.111(3) 0.051(2) -0.025(2) 0.0053(18) -0.016(2)
Cl4 0.0800(10) 0.0872(10) 0.0628(9) -0.0343(8) -0.0325(8) 0.0190(8)
O15 0.207(7) 0.162(5) 0.256(8) -0.139(6) -0.187(7) 0.130(5)
O16 0.139(4) 0.086(3) 0.068(3) -0.027(2) -0.031(3) -0.049(3)
O17 0.089(3) 0.091(3) 0.179(5) -0.087(3) -0.049(3) 0.014(2)
O18 0.256(9) 0.157(6) 0.171(7) -0.020(5) 0.102(7) -0.042(6)

loop_
_atom_type_symbol
_atom_type_description
_atom_type_scat_dispersion_real
_atom_type_scat_dispersion_imag
_atom_type_scat_source
C C 0.0033 0.0016 'International Tables Vol C Tables 4.2.6.8 and 6.1.1.4'
H H 0.0000 0.0000 'International Tables Vol C Tables 4.2.6.8 and 6.1.1.4'
Cl Cl 0.1484 0.1585 'International Tables Vol C Tables 4.2.6.8 and 6.1.1.4'
N N 0.0061 0.0033 'International Tables Vol C Tables 4.2.6.8 and 6.1.1.4'
O O 0.0106 0.0060 'International Tables Vol C Tables 4.2.6.8 and 6.1.1.4'
Ru Ru -1.2594 0.8363 'International Tables Vol C Tables 4.2.6.8 and 6.1.1.4'
S S 0.1246 0.1234 'International Tables Vol C Tables 4.2.6.8 and 6.1.1.4'

loop_
_geom_angle_atom_site_label_1
_geom_angle_atom_site_label_2
_geom_angle_atom_site_label_3
_geom_angle
S2 Ru1 S1 87.83(4)
S2 Ru1 S3 87.74(4)
S3 Ru1 S1 86.97(3)
N2 Ru1 S1 91.17(9)
N2 Ru1 S2 174.18(8)
N2 Ru1 S3 97.93(8)
N2 Ru1 N3 77.91(13)
N3 Ru1 S1 95.29(9)
N3 Ru1 S2 96.47(10)
N3 Ru1 S3 175.28(10)
C1 Ru1 S1 176.25(10)
C1 Ru1 S2 90.73(11)
C1 Ru1 S3 89.52(9)
C1 Ru1 N2 90.61(13)
C1 Ru1 N3 88.31(12)
C19 S1 Ru1 103.63(14)
C24 S1 Ru1 101.40(12)
C24 S1 C19 100.94(19)
C20 S2 Ru1 103.02(17)
C20 S2 C21 100.8(2)
C21 S2 Ru1 107.00(14)
C22 S3 Ru1 103.23(12)
C22 S3 C23 101.09(19)
C23 S3 Ru1 107.35(11)
C3 N1 C4 109.3(3)
C8 N1 C3 122.1(4)
C8 N1 C4 128.6(3)
C9 N2 Ru1 126.2(3)
C9 N2 C13 118.0(4)
C13 N2 Ru1 115.9(3)
C14 N3 Ru1 116.0(3)
C14 N3 C18 118.4(3)
C18 N3 Ru1 125.6(3)
C2 C1 Ru1 124.2(3)
C4 C1 Ru1 130.7(3)
C4 C1 C2 105.1(3)
O1 C2 C1 129.9(3)
O1 C2 C3 123.2(3)
C1 C2 C3 107.0(3)
N1 C3 C2 106.1(3)
N1 C3 C5 121.2(4)
C5 C3 C2 132.6(4)
N1 C4 H4 123.7
C1 C4 N1 112.5(3)
C1 C4 H4 123.7
C3 C5 H5 121.0
C3 C5 C6 117.9(4)
C6 C5 H5 121.0
C5 C6 H6 120.3
C7 C6 C5 119.4(4)
C7 C6 H6 120.3
C6 C7 H7 119.7
C6 C7 C8 120.6(4)
C8 C7 H7 119.7
N1 C8 C7 118.6(4)
N1 C8 H8 120.7
C7 C8 H8 120.7
N2 C9 H9 118.7
N2 C9 C10 122.6(4)
C10 C9 H9 118.7
C9 C10 H10 120.3
C9 C10 C11 119.5(4)
C11 C10 H10 120.3
C10 C11 H11 120.9
C12 C11 C10 118.1(4)
C12 C11 H11 120.9
C11 C12 H12 119.7
C13 C12 C11 120.6(4)
C13 C12 H12 119.7
N2 C13 C12 121.3(4)
N2 C13 C14 114.8(4)
C12 C13 C14 123.9(4)
N3 C14 C13 115.4(3)
N3 C14 C15 121.7(4)
C15 C14 C13 122.9(4)
C14 C15 H15 120.3
C16 C15 C14 119.3(5)
C16 C15 H15 120.3
C15 C16 H16 120.3
C17 C16 C15 119.3(4)
C17 C16 H16 120.3
C16 C17 H17 120.3
C16 C17 C18 119.4(4)
C18 C17 H17 120.3
N3 C18 C17 121.9(5)
N3 C18 H18 119.1
C17 C18 H18 119.1
S1 C19 H19A 109.2
S1 C19 H19B 109.2
H19A C19 H19B 107.9
C20 C19 S1 112.0(3)
C20 C19 H19A 109.2
C20 C19 H19B 109.2
S2 C20 H20A 108.7
S2 C20 H20B 108.7
C19 C20 S2 114.1(3)
C19 C20 H20A 108.7
C19 C20 H20B 108.7
H20A C20 H20B 107.6
S2 C21 H21A 109.4
S2 C21 H21B 109.4
H21A C21 H21B 108.0
C22 C21 S2 111.1(3)
C22 C21 H21A 109.4
C22 C21 H21B 109.4
S3 C22 H22A 109.0
S3 C22 H22B 109.0
C21 C22 S3 112.8(3)
C21 C22 H22A 109.0
C21 C22 H22B 109.0
H22A C22 H22B 107.8
S3 C23 H23A 109.4
S3 C23 H23B 109.4
H23A C23 H23B 108.0
C24 C23 S3 111.0(2)
C24 C23 H23A 109.4
C24 C23 H23B 109.4
S1 C24 H24A 108.8
S1 C24 H24B 108.8
C23 C24 S1 113.8(3)
C23 C24 H24A 108.8
C23 C24 H24B 108.8
H24A C24 H24B 107.7
S5 Ru2 S4 87.35(4)
S5 Ru2 S6 87.82(3)
S6 Ru2 S4 87.88(3)
N5 Ru2 S4 90.56(8)
N5 Ru2 S5 175.59(8)
N5 Ru2 S6 95.99(7)
N6 Ru2 S4 94.14(9)
N6 Ru2 S5 97.95(9)
N6 Ru2 S6 173.96(9)
N6 Ru2 N5 78.32(11)
C25 Ru2 S4 178.23(10)
C25 Ru2 S5 90.97(10)
C25 Ru2 S6 91.50(9)
C25 Ru2 N5 91.15(12)
C25 Ru2 N6 86.63(12)
C43 S4 Ru2 105.48(17)
C43 S4 C48 101.9(2)
C48 S4 Ru2 101.85(14)
C44 S5 Ru2 103.57(15)
C44 S5 C45 101.3(3)
C45 S5 Ru2 106.70(14)
C46 S6 Ru2 103.81(13)
C46 S6 C47 100.9(2)
C47 S6 Ru2 106.03(12)
C27 N4 C28 109.8(3)
C27 N4 C32 122.0(4)
C32 N4 C28 128.3(4)
C33 N5 Ru2 126.9(2)
C33 N5 C37 117.5(3)
C37 N5 Ru2 115.6(2)
C38 N6 Ru2 115.6(2)
C38 N6 C42 118.0(3)
C42 N6 Ru2 126.3(3)
C26 C25 Ru2 125.5(3)
C28 C25 Ru2 129.9(3)
C28 C25 C26 104.5(3)
O2 C26 C25 130.0(4)
O2 C26 C27 122.8(4)
C25 C26 C27 107.2(3)
N4 C27 C26 105.5(4)
N4 C27 C29 121.1(4)
C29 C27 C26 133.4(4)
N4 C28 H28 123.5
C25 C28 N4 113.0(4)
C25 C28 H28 123.5
C27 C29 H29 121.0
C27 C29 C30 118.1(5)
C30 C29 H29 121.0
C29 C30 H30 120.1
C31 C30 C29 119.9(5)
C31 C30 H30 120.1
C30 C31 H31 119.7
C30 C31 C32 120.6(5)
C32 C31 H31 119.7
N4 C32 C31 118.3(5)
N4 C32 H32 120.8
C31 C32 H32 120.8
N5 C33 H33 118.3
N5 C33 C34 123.4(3)
C34 C33 H33 118.3
C33 C34 H34 120.4
C33 C34 C35 119.2(4)
C35 C34 H34 120.4
C34 C35 H35 120.6
C34 C35 C36 118.7(4)
C36 C35 H35 120.6
C35 C36 H36 120.1
C37 C36 C35 119.9(4)
C37 C36 H36 120.1
N5 C37 C36 121.3(3)
N5 C37 C38 114.6(3)
C36 C37 C38 124.1(3)
N6 C38 C37 115.7(3)
N6 C38 C39 121.6(3)
C39 C38 C37 122.6(3)
C38 C39 H39 120.3
C40 C39 C38 119.4(4)
C40 C39 H39 120.3
C39 C40 H40 120.5
C41 C40 C39 119.0(3)
C41 C40 H40 120.5
C40 C41 H41 120.2
C40 C41 C42 119.6(4)
C42 C41 H41 120.2
N6 C42 C41 122.3(4)
N6 C42 H42 118.8
C41 C42 H42 118.8
S4 C43 H43A 108.9
S4 C43 H43B 108.9
H43A C43 H43B 107.7
C44 C43 S4 113.4(3)
C44 C43 H43A 108.9
C44 C43 H43B 108.9
S5 C44 H44A 108.3
S5 C44 H44B 108.3
C43 C44 S5 116.0(3)
C43 C44 H44A 108.3
C43 C44 H44B 108.3
H44A C44 H44B 107.4
S5 C45 H45A 108.8
S5 C45 H45B 108.8
H45A C45 H45B 107.7
C46 C45 S5 113.7(3)
C46 C45 H45A 108.8
C46 C45 H45B 108.8
S6 C46 H46A 108.4
S6 C46 H46B 108.4
C45 C46 S6 115.7(3)
C45 C46 H46A 108.4
C45 C46 H46B 108.4
H46A C46 H46B 107.4
S6 C47 H47A 108.7
S6 C47 H47B 108.7
H47A C47 H47B 107.6
C48 C47 S6 114.2(3)
C48 C47 H47A 108.7
C48 C47 H47B 108.7
S4 C48 H48A 108.6
S4 C48 H48B 108.6
C47 C48 S4 114.8(3)
C47 C48 H48A 108.6
C47 C48 H48B 108.6
H48A C48 H48B 107.5
O4 Cl1 O3 109.7(3)
O4 Cl1 O5 110.8(3)
O4 Cl1 O6 110.1(3)
O5 Cl1 O3 108.3(2)
O6 Cl1 O3 108.9(3)
O6 Cl1 O5 108.9(3)
O7 Cl2 O8 110.8(4)
O7 Cl2 O9 106.7(3)
O8 Cl2 O9 111.8(3)
O10 Cl2 O7 112.6(5)
O10 Cl2 O8 105.9(4)
O10 Cl2 O9 109.1(4)
O11 Cl3 O12 107.2(2)
O13 Cl3 O11 109.2(2)
O13 Cl3 O12 107.8(3)
O14 Cl3 O11 111.7(2)
O14 Cl3 O12 108.6(2)
O14 Cl3 O13 112.3(2)
O15 Cl4 O17 107.3(4)
O16 Cl4 O15 108.2(3)
O16 Cl4 O17 110.3(3)
O18 Cl4 O15 112.5(6)
O18 Cl4 O16 114.9(5)
O18 Cl4 O17 103.4(4)

loop_
_geom_bond_atom_site_label_1
_geom_bond_atom_site_label_2
_geom_bond_distance
Ru1 S1 2.3910(10)
Ru1 S2 2.2934(11)
Ru1 S3 2.3032(8)
Ru1 N2 2.089(3)
Ru1 N3 2.089(3)
Ru1 C1 2.057(4)
S1 C19 1.834(5)
S1 C24 1.823(3)
S2 C20 1.819(4)
S2 C21 1.840(4)
S3 C22 1.827(4)
S3 C23 1.831(4)
O1 C2 1.212(4)
N1 C3 1.345(5)
N1 C4 1.460(5)
N1 C8 1.331(5)
N2 C9 1.342(5)
N2 C13 1.365(4)
N3 C14 1.351(5)
N3 C18 1.351(5)
C1 C2 1.499(5)
C1 C4 1.326(5)
C2 C3 1.503(5)
C3 C5 1.356(5)
C4 H4 0.9500
C5 H5 0.9500
C5 C6 1.398(6)
C6 H6 0.9500
C6 C7 1.368(6)
C7 H7 0.9500
C7 C8 1.374(6)
C8 H8 0.9500
C9 H9 0.9500
C9 C10 1.373(6)
C10 H10 0.9500
C10 C11 1.385(6)
C11 H11 0.9500
C11 C12 1.371(7)
C12 H12 0.9500
C12 C13 1.370(6)
C13 C14 1.475(6)
C14 C15 1.387(5)
C15 H15 0.9500
C15 C16 1.378(7)
C16 H16 0.9500
C16 C17 1.366(7)
C17 H17 0.9500
C17 C18 1.389(5)
C18 H18 0.9500
C19 H19A 0.9900
C19 H19B 0.9900
C19 C20 1.493(6)
C20 H20A 0.9900
C20 H20B 0.9900
C21 H21A 0.9900
C21 H21B 0.9900
C21 C22 1.521(6)
C22 H22A 0.9900
C22 H22B 0.9900
C23 H23A 0.9900
C23 H23B 0.9900
C23 C24 1.511(5)
C24 H24A 0.9900
C24 H24B 0.9900
Ru2 S4 2.3711(10)
Ru2 S5 2.2935(10)
Ru2 S6 2.3028(8)
Ru2 N5 2.083(3)
Ru2 N6 2.083(3)
Ru2 C25 2.062(4)
S4 C43 1.808(4)
S4 C48 1.816(4)
S5 C44 1.825(5)
S5 C45 1.834(4)
S6 C46 1.817(4)
S6 C47 1.828(4)
O2 C26 1.213(4)
N4 C27 1.342(5)
N4 C28 1.441(5)
N4 C32 1.345(5)
N5 C33 1.342(4)
N5 C37 1.365(4)
N6 C38 1.349(4)
N6 C42 1.351(4)
C25 C26 1.488(5)
C25 C28 1.339(5)
C26 C27 1.517(5)
C27 C29 1.358(6)
C28 H28 0.9500
C29 H29 0.9500
C29 C30 1.393(7)
C30 H30 0.9500
C30 C31 1.361(8)
C31 H31 0.9500
C31 C32 1.377(8)
C32 H32 0.9500
C33 H33 0.9500
C33 C34 1.362(5)
C34 H34 0.9500
C34 C35 1.372(6)
C35 H35 0.9500
C35 C36 1.380(6)
C36 H36 0.9500
C36 C37 1.374(5)
C37 C38 1.476(5)
C38 C39 1.391(5)
C39 H39 0.9500
C39 C40 1.378(6)
C40 H40 0.9500
C40 C41 1.363(6)
C41 H41 0.9500
C41 C42 1.380(5)
C42 H42 0.9500
C43 H43A 0.9900
C43 H43B 0.9900
C43 C44 1.472(6)
C44 H44A 0.9900
C44 H44B 0.9900
C45 H45A 0.9900
C45 H45B 0.9900
C45 C46 1.468(6)
C46 H46A 0.9900
C46 H46B 0.9900
C47 H47A 0.9900
C47 H47B 0.9900
C47 C48 1.487(5)
C48 H48A 0.9900
C48 H48B 0.9900
Cl1 O3 1.439(4)
Cl1 O4 1.408(4)
Cl1 O5 1.426(4)
Cl1 O6 1.421(3)
Cl2 O7 1.360(4)
Cl2 O8 1.402(5)
Cl2 O9 1.421(4)
Cl2 O10 1.340(5)
Cl3 O11 1.424(3)
Cl3 O12 1.432(4)
Cl3 O13 1.410(3)
Cl3 O14 1.397(4)
Cl4 O15 1.386(5)
Cl4 O16 1.378(4)
Cl4 O17 1.444(5)
Cl4 O18 1.333(7)

loop_
_smtbx_masks_void_nr
_smtbx_masks_void_average_x
_smtbx_masks_void_average_y
_smtbx_masks_void_average_z
_smtbx_masks_void_volume
_smtbx_masks_void_count_electrons
1 0.000 0.000 0.500 206.3 38.8
2 -0.877 0.500 0.000 371.2 71.0
